data_7239469
loop_
_publ_author_name
'Zhang, Qi-Long'
'Feng, Guang-Wei'
'Zhang, Yun-Qian'
'Zhu, Bi-Xue'

_publ_section_title
;
 Syntheses, structures, and luminescence properties of anion-controlled
 heterometal modular coordination polymers based on a metalloligand
;
_journal_issue 22
_journal_name_full 'RSC Advances'
_journal_page_first 11384
_journal_paper_doi 10.1039/c3ra47303a
_journal_volume 4
_journal_year 2014
_chemical_formula_sum 'C14 H26 Ni O6'
_chemical_formula_weight 349.04
_space_group_IT_number 2
_space_group_name_Hall '-P 1'
_space_group_name_H-M_alt 'P -1'
_symmetry_cell_setting triclinic
_symmetry_space_group_name_H-M 'P -1'
_atom_sites_solution_hydrogens geom
_atom_sites_solution_primary direct
_atom_sites_solution_secondary difmap
_audit_creation_method SHELXL-97
_cell_angle_alpha 74.675(2)
_cell_angle_beta 81.562(2)
_cell_angle_gamma 76.634(2)
_cell_formula_units_Z 1
_cell_length_a 5.2750(4)
_cell_length_b 8.7923(7)
_cell_length_c 9.3895(7)
_cell_measurement_temperature 293(2)
_cell_volume 406.91(5)
_computing_structure_refinement 'SHELXL-97 (Sheldrick, 1997)'
_diffrn_ambient_temperature 293(2)
_diffrn_measured_fraction_theta_full 0.968
_diffrn_measured_fraction_theta_max 0.968
_diffrn_measurement_device_type 'Bruker APEX II CCD Area Detector'
_diffrn_measurement_method '\f and \w scan'
_diffrn_radiation_monochromator graphite
_diffrn_radiation_source 'fine-focus sealed tube'
_diffrn_radiation_type MoK\a
_diffrn_radiation_wavelength 0.71073
_diffrn_reflns_av_R_equivalents 0.0161
_diffrn_reflns_av_sigmaI/netI 0.0188
_diffrn_reflns_limit_h_max 5
_diffrn_reflns_limit_h_min -6
_diffrn_reflns_limit_k_max 10
_diffrn_reflns_limit_k_min -10
_diffrn_reflns_limit_l_max 11
_diffrn_reflns_limit_l_min -11
_diffrn_reflns_number 3348
_diffrn_reflns_theta_full 24.98
_diffrn_reflns_theta_max 24.98
_diffrn_reflns_theta_min 2.26
_exptl_absorpt_coefficient_mu 1.215
_exptl_absorpt_correction_T_max 0.8110
_exptl_absorpt_correction_T_min 0.7511
_exptl_absorpt_correction_type multi-scan
_exptl_absorpt_process_details 'SADABS (Bruker, 2005)'
_exptl_crystal_colour green
_exptl_crystal_density_diffrn 1.424
_exptl_crystal_density_method 'not measured'
_exptl_crystal_description block
_exptl_crystal_F_000 186
_exptl_crystal_size_max 0.25
_exptl_crystal_size_mid 0.21
_exptl_crystal_size_min 0.18
_refine_diff_density_max 0.354
_refine_diff_density_min -0.356
_refine_diff_density_rms 0.055
_refine_ls_extinction_method none
_refine_ls_goodness_of_fit_ref 0.888
_refine_ls_hydrogen_treatment mixed
_refine_ls_matrix_type full
_refine_ls_number_parameters 100
_refine_ls_number_reflns 1383
_refine_ls_number_restraints 0
_refine_ls_restrained_S_all 0.888
_refine_ls_R_factor_all 0.0233
_refine_ls_R_factor_gt 0.0233
_refine_ls_shift/su_max 0.001
_refine_ls_shift/su_mean 0.000
_refine_ls_structure_factor_coef Fsqd
_refine_ls_weighting_details 'calc w=1/[\s^2^(Fo^2^)+(0.1000P)^2^+0.0000P] where P=(Fo^2^+2Fc^2^)/3'
_refine_ls_weighting_scheme calc
_refine_ls_wR_factor_gt 0.0900
_refine_ls_wR_factor_ref 0.0901
_reflns_number_gt 1381
_reflns_number_total 1383
_reflns_threshold_expression >2sigma(I)
_cod_data_source_file c3ra47303a.txt
_cod_data_source_block p
_cod_original_sg_symbol_H-M P-1
_cod_database_code 7239469

loop_
_symmetry_equiv_pos_as_xyz
'x, y, z'
'-x, -y, -z'

loop_
_atom_site_label
_atom_site_type_symbol
_atom_site_fract_x
_atom_site_fract_y
_atom_site_fract_z
_atom_site_U_iso_or_equiv
_atom_site_adp_type
_atom_site_occupancy
_atom_site_symmetry_multiplicity
_atom_site_calc_flag
_atom_site_refinement_flags
Ni1 Ni 0.0000 1.0000 0.0000 0.01475(18) Uani 1 2 d S
O1 O -0.1892(2) 0.81658(14) 0.02778(13) 0.0200(3) Uani 1 1 d .
O2 O 0.1543(2) 0.90215(14) 0.19389(13) 0.0194(3) Uani 1 1 d .
O3 O 0.3393(2) 0.86934(13) -0.10050(12) 0.0199(3) Uani 1 1 d .
H3A H 0.4802 0.8609 -0.0641 0.030 Uiso 1 1 d R
C1 C -0.2874(4) 0.5559(2) 0.1188(2) 0.0260(4) Uani 1 1 d .
H1A H -0.2565 0.5411 0.0196 0.039 Uiso 1 1 calc R
H1B H -0.4721 0.5865 0.1437 0.039 Uiso 1 1 calc R
H1C H -0.2186 0.4570 0.1866 0.039 Uiso 1 1 calc R
C2 C -0.1535(3) 0.68638(19) 0.12922(19) 0.0189(4) Uani 1 1 d .
C3 C -0.0047(3) 0.6582(2) 0.2497(2) 0.0225(4) Uani 1 1 d .
H3 H 0.0039 0.5591 0.3176 0.027 Uiso 1 1 calc R
C4 C 0.1314(3) 0.7647(2) 0.27745(18) 0.0195(4) Uani 1 1 d .
C5 C 0.2672(4) 0.7168(2) 0.4182(2) 0.0270(4) Uani 1 1 d .
H5A H 0.2028 0.7968 0.4743 0.040 Uiso 1 1 calc R
H5B H 0.4523 0.7083 0.3936 0.040 Uiso 1 1 calc R
H5C H 0.2327 0.6148 0.4761 0.040 Uiso 1 1 calc R
C6 C 0.3941(3) 0.9097(2) -0.25833(18) 0.0240(4) Uani 1 1 d .
H6A H 0.4087 1.0219 -0.2911 0.029 Uiso 1 1 calc R
H6B H 0.2495 0.8967 -0.3039 0.029 Uiso 1 1 calc R
C7 C 0.6451(4) 0.8057(2) -0.3098(2) 0.0290(4) Uani 1 1 d .
H7A H 0.6707 0.8340 -0.4161 0.043 Uiso 1 1 calc R
H7B H 0.6328 0.6944 -0.2762 0.043 Uiso 1 1 calc R
H7C H 0.7904 0.8228 -0.2695 0.043 Uiso 1 1 calc R

loop_
_atom_site_aniso_label
_atom_site_aniso_U_11
_atom_site_aniso_U_22
_atom_site_aniso_U_33
_atom_site_aniso_U_23
_atom_site_aniso_U_13
_atom_site_aniso_U_12
Ni1 0.0139(2) 0.0157(2) 0.0148(2) -0.00117(15) -0.00270(14) -0.00546(14)
O1 0.0185(6) 0.0199(6) 0.0226(7) -0.0024(5) -0.0041(5) -0.0074(5)
O2 0.0194(6) 0.0212(7) 0.0175(6) -0.0011(5) -0.0037(5) -0.0066(5)
O3 0.0159(6) 0.0241(6) 0.0200(6) -0.0040(5) -0.0027(5) -0.0052(5)
C1 0.0221(9) 0.0215(9) 0.0352(10) -0.0039(8) -0.0040(7) -0.0084(7)
C2 0.0136(8) 0.0173(8) 0.0250(9) -0.0053(7) 0.0026(6) -0.0038(6)
C3 0.0197(9) 0.0183(9) 0.0241(10) 0.0036(7) -0.0007(7) -0.0039(7)
C4 0.0129(8) 0.0228(9) 0.0194(9) -0.0028(7) -0.0001(6) -0.0003(6)
C5 0.0258(9) 0.0323(11) 0.0198(9) 0.0026(7) -0.0044(7) -0.0086(8)
C6 0.0204(9) 0.0313(10) 0.0201(9) -0.0074(7) -0.0015(7) -0.0038(7)
C7 0.0215(9) 0.0385(10) 0.0308(10) -0.0172(8) 0.0005(7) -0.0053(8)

loop_
_atom_type_symbol
_atom_type_description
_atom_type_scat_dispersion_real
_atom_type_scat_dispersion_imag
_atom_type_scat_source
C C 0.0033 0.0016 'International Tables Vol C Tables 4.2.6.8 and 6.1.1.4'
H H 0.0000 0.0000 'International Tables Vol C Tables 4.2.6.8 and 6.1.1.4'
Ni Ni 0.3393 1.1124 'International Tables Vol C Tables 4.2.6.8 and 6.1.1.4'
O O 0.0106 0.0060 'International Tables Vol C Tables 4.2.6.8 and 6.1.1.4'

loop_
_geom_angle_atom_site_label_1
_geom_angle_atom_site_label_2
_geom_angle_atom_site_label_3
_geom_angle
_geom_angle_site_symmetry_1
_geom_angle_site_symmetry_3
O2 Ni1 O2 180.0 . 2_575
O2 Ni1 O1 91.77(5) . .
O2 Ni1 O1 88.23(5) 2_575 .
O2 Ni1 O1 88.23(5) . 2_575
O2 Ni1 O1 91.77(5) 2_575 2_575
O1 Ni1 O1 180.0 . 2_575
O2 Ni1 O3 92.45(4) . 2_575
O2 Ni1 O3 87.55(4) 2_575 2_575
O1 Ni1 O3 89.30(5) . 2_575
O1 Ni1 O3 90.70(5) 2_575 2_575
O2 Ni1 O3 87.55(4) . .
O2 Ni1 O3 92.45(4) 2_575 .
O1 Ni1 O3 90.70(5) . .
O1 Ni1 O3 89.30(5) 2_575 .
O3 Ni1 O3 180.0 2_575 .
C2 O1 Ni1 124.96(11) . .
C4 O2 Ni1 125.10(11) . .
C6 O3 Ni1 119.67(9) . .
C6 O3 H3A 106.8 . .
Ni1 O3 H3A 115.3 . .
C2 C1 H1A 109.5 . .
C2 C1 H1B 109.5 . .
H1A C1 H1B 109.5 . .
C2 C1 H1C 109.5 . .
H1A C1 H1C 109.5 . .
H1B C1 H1C 109.5 . .
O1 C2 C3 124.86(16) . .
O1 C2 C1 116.62(15) . .
C3 C2 C1 118.51(16) . .
C4 C3 C2 126.40(16) . .
C4 C3 H3 116.8 . .
C2 C3 H3 116.8 . .
O2 C4 C3 126.11(15) . .
O2 C4 C5 115.19(15) . .
C3 C4 C5 118.70(16) . .
C4 C5 H5A 109.5 . .
C4 C5 H5B 109.5 . .
H5A C5 H5B 109.5 . .
C4 C5 H5C 109.5 . .
H5A C5 H5C 109.5 . .
H5B C5 H5C 109.5 . .
O3 C6 C7 112.30(14) . .
O3 C6 H6A 109.1 . .
C7 C6 H6A 109.1 . .
O3 C6 H6B 109.1 . .
C7 C6 H6B 109.1 . .
H6A C6 H6B 107.9 . .
C6 C7 H7A 109.5 . .
C6 C7 H7B 109.5 . .
H7A C7 H7B 109.5 . .
C6 C7 H7C 109.5 . .
H7A C7 H7C 109.5 . .
H7B C7 H7C 109.5 . .

loop_
_geom_bond_atom_site_label_1
_geom_bond_atom_site_label_2
_geom_bond_distance
_geom_bond_site_symmetry_2
Ni1 O2 2.0000(12) .
Ni1 O2 2.0000(11) 2_575
Ni1 O1 2.0274(12) .
Ni1 O1 2.0274(12) 2_575
Ni1 O3 2.1309(11) 2_575
Ni1 O3 2.1309(11) .
O1 C2 1.277(2) .
O2 C4 1.276(2) .
O3 C6 1.432(2) .
O3 H3A 0.8428 .
C1 C2 1.510(2) .
C1 H1A 0.9600 .
C1 H1B 0.9600 .
C1 H1C 0.9600 .
C2 C3 1.407(3) .
C3 C4 1.398(3) .
C3 H3 0.9300 .
C4 C5 1.510(2) .
C5 H5A 0.9600 .
C5 H5B 0.9600 .
C5 H5C 0.9600 .
C6 C7 1.520(2) .
C6 H6A 0.9700 .
C6 H6B 0.9700 .
C7 H7A 0.9600 .
C7 H7B 0.9600 .
C7 H7C 0.9600 .
